data_4021744
loop_
_publ_author_name
'Vyacheslav Ya. Sosnovskikh'
'Vladislav Yu. Korotaev'
'Dmitry L. Chizhov'
'Igor B. Kutyashev'
'Danil S. Yachevskii'
'Olga N. Kazheva'
'Oleg A. Dyachenko'
'Valery N. Charushin'

_publ_contact_author 'Olga Kazheva'
_publ_contact_author_email koh@icp.ac.ru
_publ_section_title
;
 Reaction of Polyhaloalkyl-Substituted Chromones, Pyrones,
 and Furanones with Salicylaldehydes as a Direct Route
 to Fused 2H-Chromenes
;
_journal_name_full 'Journal of Organic Chemistry'
_journal_page_first 4538
_journal_page_last 4543
_journal_paper_doi 10.1021/jo060459x
_journal_volume 71
_journal_year 2006
_chemical_formula_sum 'C21 H10 F6 O4'
_chemical_formula_weight 440.29
_chemical_name_systematic
;
 ?
;
_space_group_IT_number 2
_symmetry_cell_setting triclinic
_symmetry_space_group_name_Hall '-P 1'
_symmetry_space_group_name_H-M 'P -1'
_atom_sites_solution_hydrogens geom
_atom_sites_solution_primary direct
_atom_sites_solution_secondary difmap
_audit_creation_date 2005-11-07T17:13:34-00:00
_audit_creation_method 'WinGX routine CIF_UPDATE'
_cell_angle_alpha 102.24(1)
_cell_angle_beta 99.95(2)
_cell_angle_gamma 96.12(2)
_cell_formula_units_Z 2
_cell_length_a 7.912(2)
_cell_length_b 9.4920(10)
_cell_length_c 12.597(2)
_cell_measurement_temperature 293(2)
_cell_volume 900.5(3)
_computing_structure_refinement 'SHELXL-97 (Sheldrick, 1997)'
_computing_structure_solution 'SHELXS-97 (Sheldrick, 1990)'
_diffrn_ambient_temperature 293(2)
_diffrn_measured_fraction_theta_full 0.98
_diffrn_measured_fraction_theta_max 0.98
_diffrn_radiation_monochromator graphite
_diffrn_radiation_type MoK\a
_diffrn_radiation_wavelength 0.7107
_diffrn_reflns_av_R_equivalents 0.0227
_diffrn_reflns_av_unetI/netI 0.0128
_diffrn_reflns_limit_h_max 9
_diffrn_reflns_limit_h_min 0
_diffrn_reflns_limit_k_max 11
_diffrn_reflns_limit_k_min -11
_diffrn_reflns_limit_l_max 14
_diffrn_reflns_limit_l_min -14
_diffrn_reflns_number 3339
_diffrn_reflns_theta_full 24.97
_diffrn_reflns_theta_max 24.97
_diffrn_reflns_theta_min 1.69
_exptl_absorpt_coefficient_mu 0.153
_exptl_absorpt_correction_type none
_exptl_crystal_density_diffrn 1.624
_exptl_crystal_density_method 'not measured'
_exptl_crystal_F_000 444
_refine_diff_density_max 0.226
_refine_diff_density_min 0.174
_refine_diff_density_rms 0.027
_refine_ls_extinction_coef 0.013(4)
_refine_ls_extinction_expression Fc^*^=kFc[1+0.001xFc^2^\l^3^/sin(2\q)]^-1/4^
_refine_ls_extinction_method SHELXL
_refine_ls_goodness_of_fit_ref 1.045
_refine_ls_hydrogen_treatment mixed
_refine_ls_matrix_type full
_refine_ls_number_parameters 291
_refine_ls_number_reflns 3094
_refine_ls_number_restraints 0
_refine_ls_restrained_S_all 1.045
_refine_ls_R_factor_all 0.0397
_refine_ls_R_factor_gt 0.0355
_refine_ls_shift/su_max 0.002
_refine_ls_shift/su_mean 0
_refine_ls_structure_factor_coef Fsqd
_refine_ls_weighting_details 'calc w=1/[\s^2^(Fo^2^)+(0.0459P)^2^+0.1598P] where P=(Fo^2^+2Fc^2^)/3'
_refine_ls_weighting_scheme calc
_refine_ls_wR_factor_gt 0.0912
_refine_ls_wR_factor_ref 0.0942
_reflns_number_gt 2706
_reflns_number_total 3094
_reflns_threshold_expression >2sigma(I)
_cod_data_source_file jo060459xsi20060303_121703.cif
_cod_database_code 4021744

loop_
_symmetry_equiv_pos_as_xyz
'x, y, z'
'-x, -y, -z'

loop_
_atom_site_label
_atom_site_type_symbol
_atom_site_fract_x
_atom_site_fract_y
_atom_site_fract_z
_atom_site_U_iso_or_equiv
_atom_site_adp_type
_atom_site_occupancy
_atom_site_symmetry_multiplicity
_atom_site_calc_flag
_atom_site_refinement_flags
F1 F 0.01116(15) 0.01744(11) 0.12340(8) 0.0856(3) Uani 1 1 d .
F2 F 0.14938(17) 0.19822(12) 0.08248(8) 0.0943(4) Uani 1 1 d .
F3 F -0.02181(15) 0.23535(14) 0.19757(10) 0.0969(4) Uani 1 1 d .
F4 F 0.56205(16) -0.01349(13) 0.38455(10) 0.0933(4) Uani 1 1 d .
F5 F 0.69280(14) 0.02600(14) 0.25673(13) 0.1066(4) Uani 1 1 d .
F6 F 0.60045(14) -0.19277(12) 0.26025(10) 0.0888(4) Uani 1 1 d .
O1 O 0.31170(14) 0.30980(11) 0.29769(9) 0.0603(3) Uani 1 1 d .
O3 O 0.38079(15) 0.10041(11) 0.22224(10) 0.0685(3) Uani 1 1 d .
O5 O 0.40053(15) -0.09513(12) 0.09430(9) 0.0665(3) Uani 1 1 d .
O7 O 0.07427(18) -0.13785(13) 0.37379(11) 0.0827(4) Uani 1 1 d .
C1 C 0.0936(2) 0.15235(18) 0.16456(13) 0.0653(4) Uani 1 1 d .
C2 C 0.24199(18) 0.16163(15) 0.26211(12) 0.0503(3) Uani 1 1 d .
C3 C 0.5643(2) -0.05660(18) 0.27705(16) 0.0691(4) Uani 1 1 d .
C4 C 0.38842(19) -0.05012(15) 0.20585(13) 0.0550(4) Uani 1 1 d .
C6 C 0.35735(19) -0.24106(17) 0.04052(13) 0.0567(4) Uani 1 1 d .
C7 C 0.4086(2) -0.2850(2) -0.05837(14) 0.0706(5) Uani 1 1 d .
H7 H 0.4706 -0.2185 -0.0873 0.091(6) Uiso 1 1 calc R
C8 C 0.3664(2) -0.4300(2) -0.11427(15) 0.0781(5) Uani 1 1 d .
H8 H 0.4024 -0.4614 -0.1807 0.082(5) Uiso 1 1 calc R
C9 C 0.2724(2) -0.5280(2) -0.07326(16) 0.0799(6) Uani 1 1 d .
H9 H 0.2458 -0.6253 -0.1115 0.101(7) Uiso 1 1 calc R
C10 C 0.2172(2) -0.48280(18) 0.02424(16) 0.0704(5) Uani 1 1 d .
H10 H 0.152 -0.5496 0.0511 0.076(5) Uiso 1 1 calc R
C11 C 0.25817(19) -0.33743(16) 0.08348(13) 0.0571(4) Uani 1 1 d .
C12 C 0.19323(19) -0.27742(16) 0.18052(13) 0.0569(4) Uani 1 1 d .
H12 H 0.1139 -0.3366 0.2046 0.065(5) Uiso 1 1 calc R
C13 C 0.24355(19) -0.13895(15) 0.23712(12) 0.0535(3) Uani 1 1 d .
C14 C 0.1596(2) -0.06763(17) 0.32548(13) 0.0578(4) Uani 1 1 d .
C15 C 0.18442(18) 0.09283(16) 0.34956(12) 0.0527(3) Uani 1 1 d .
C16 C 0.16408(19) 0.17660(17) 0.44430(12) 0.0569(4) Uani 1 1 d .
H16 H 0.1226 0.1331 0.4962 0.076(5) Uiso 1 1 calc R
C17 C 0.20483(18) 0.33308(17) 0.46819(12) 0.0569(4) Uani 1 1 d .
C18 C 0.1815(2) 0.4257(2) 0.56533(14) 0.0701(5) Uani 1 1 d .
H18 H 0.134 0.3869 0.6174 0.085(6) Uiso 1 1 calc R
C19 C 0.2288(2) 0.5739(2) 0.58386(16) 0.0792(5) Uani 1 1 d .
H19 H 0.213 0.6352 0.6484 0.089(6) Uiso 1 1 calc R
C20 C 0.2996(2) 0.6318(2) 0.50680(17) 0.0773(5) Uani 1 1 d .
H20 H 0.3305 0.7322 0.5198 0.100(7) Uiso 1 1 calc R
C21 C 0.3253(2) 0.54308(17) 0.41089(15) 0.0655(4) Uani 1 1 d .
H21 H 0.3736 0.5823 0.3593 0.066(5) Uiso 1 1 calc R
C22 C 0.27755(18) 0.39473(16) 0.39330(12) 0.0546(4) Uani 1 1 d .

loop_
_atom_site_aniso_label
_atom_site_aniso_U_11
_atom_site_aniso_U_22
_atom_site_aniso_U_33
_atom_site_aniso_U_23
_atom_site_aniso_U_13
_atom_site_aniso_U_12
F1 0.0965(8) 0.0748(7) 0.0682(6) 0.0127(5) -0.0060(5) -0.0176(5)
F2 0.1303(10) 0.0890(7) 0.0613(6) 0.0309(5) 0.0118(6) -0.0082(7)
F3 0.0749(7) 0.1062(9) 0.1049(9) 0.0204(7) -0.0022(6) 0.0353(6)
F4 0.0910(8) 0.0960(8) 0.0776(7) -0.0008(6) 0.0030(6) 0.0127(6)
F5 0.0568(6) 0.1061(9) 0.1566(12) 0.0295(8) 0.0318(7) -0.0033(6)
F6 0.0745(7) 0.0766(7) 0.1098(8) 0.0100(6) 0.0067(6) 0.0296(5)
O1 0.0692(7) 0.0491(6) 0.0618(6) 0.0092(5) 0.0203(5) 0.0014(5)
O3 0.0719(7) 0.0513(6) 0.0991(8) 0.0242(6) 0.0514(6) 0.0132(5)
O5 0.0797(7) 0.0604(6) 0.0678(7) 0.0159(5) 0.0388(6) 0.0073(5)
O7 0.1057(10) 0.0679(7) 0.0930(9) 0.0273(6) 0.0628(8) 0.0083(6)
C1 0.0761(10) 0.0601(9) 0.0575(9) 0.0135(7) 0.0117(8) 0.0039(8)
C2 0.0519(7) 0.0459(7) 0.0562(8) 0.0111(6) 0.0202(6) 0.0074(6)
C3 0.0584(9) 0.0630(10) 0.0836(12) 0.0091(8) 0.0196(8) 0.0065(7)
C4 0.0583(8) 0.0475(7) 0.0661(9) 0.0144(6) 0.0293(7) 0.0090(6)
C6 0.0541(8) 0.0607(9) 0.0592(8) 0.0149(7) 0.0157(7) 0.0169(7)
C7 0.0692(10) 0.0881(12) 0.0621(9) 0.0191(9) 0.0220(8) 0.0277(9)
C8 0.0722(11) 0.0992(14) 0.0593(10) 0.0023(9) 0.0108(8) 0.0346(10)
C9 0.0665(10) 0.0771(12) 0.0819(12) -0.0097(10) 0.0027(9) 0.0260(9)
C10 0.0584(9) 0.0599(10) 0.0883(12) 0.0077(9) 0.0107(8) 0.0144(7)
C11 0.0510(8) 0.0556(8) 0.0649(9) 0.0123(7) 0.0115(7) 0.0136(6)
C12 0.0544(8) 0.0526(8) 0.0692(9) 0.0206(7) 0.0202(7) 0.0060(6)
C13 0.0538(8) 0.0524(8) 0.0615(8) 0.0199(7) 0.0218(7) 0.0088(6)
C14 0.0606(9) 0.0592(8) 0.0610(9) 0.0200(7) 0.0262(7) 0.0072(7)
C15 0.0481(7) 0.0590(8) 0.0544(8) 0.0139(6) 0.0185(6) 0.0081(6)
C16 0.0497(8) 0.0676(9) 0.0555(8) 0.0139(7) 0.0170(6) 0.0084(6)
C17 0.0443(7) 0.0655(9) 0.0562(8) 0.0047(7) 0.0065(6) 0.0126(6)
C18 0.0608(9) 0.0825(12) 0.0596(9) -0.0010(8) 0.0095(8) 0.0184(8)
C19 0.0704(11) 0.0797(12) 0.0709(11) -0.0131(10) -0.0005(9) 0.0242(9)
C20 0.0715(11) 0.0584(10) 0.0840(12) -0.0046(9) -0.0100(9) 0.0159(8)
C21 0.0595(9) 0.0568(9) 0.0718(10) 0.0090(8) -0.0024(8) 0.0092(7)
C22 0.0446(7) 0.0555(8) 0.0571(8) 0.0036(6) 0.0013(6) 0.0122(6)

loop_
_atom_type_symbol
_atom_type_description
_atom_type_scat_dispersion_real
_atom_type_scat_dispersion_imag
_atom_type_scat_source
C C 0.0033 0.0016 'International Tables Vol C Tables 4.2.6.8 and 6.1.1.4'
H H 0 0 'International Tables Vol C Tables 4.2.6.8 and 6.1.1.4'
F F 0.0171 0.0103 'International Tables Vol C Tables 4.2.6.8 and 6.1.1.4'
O O 0.0106 0.006 'International Tables Vol C Tables 4.2.6.8 and 6.1.1.4'

loop_
_geom_angle_atom_site_label_1
_geom_angle_atom_site_label_2
_geom_angle_atom_site_label_3
_geom_angle
C22 O1 C2 120.58(11)
C4 O3 C2 121.41(11)
C6 O5 C4 119.78(11)
F1 C1 F2 107.48(13)
F1 C1 F3 107.64(15)
F2 C1 F3 107.98(14)
F1 C1 C2 112.12(13)
F2 C1 C2 111.73(14)
F3 C1 C2 109.70(13)
O1 C2 O3 101.63(11)
O1 C2 C15 115.42(12)
O3 C2 C15 112.34(11)
O1 C2 C1 105.12(12)
O3 C2 C1 109.30(13)
C15 C2 C1 112.26(12)
F5 C3 F4 107.60(15)
F5 C3 F6 107.87(14)
F4 C3 F6 106.78(15)
F5 C3 C4 112.78(15)
F4 C3 C4 110.64(13)
F6 C3 C4 110.91(14)
O5 C4 O3 104.58(11)
O5 C4 C13 113.62(13)
O3 C4 C13 115.75(12)
O5 C4 C3 107.60(12)
O3 C4 C3 103.60(13)
C13 C4 C3 110.87(13)
C7 C6 O5 117.48(15)
C7 C6 C11 121.74(16)
O5 C6 C11 120.71(13)
C6 C7 C8 118.75(18)
C9 C8 C7 120.96(17)
C8 C9 C10 120.11(18)
C9 C10 C11 120.63(18)
C6 C11 C10 117.76(15)
C6 C11 C12 117.50(14)
C10 C11 C12 124.52(15)
C13 C12 C11 121.90(13)
C12 C13 C14 123.11(13)
C12 C13 C4 118.32(13)
C14 C13 C4 118.52(13)
O7 C14 C15 122.99(14)
O7 C14 C13 121.75(14)
C15 C14 C13 115.25(12)
C16 C15 C14 123.48(14)
C16 C15 C2 119.96(14)
C14 C15 C2 116.52(12)
C15 C16 C17 121.47(14)
C22 C17 C18 118.23(16)
C22 C17 C16 118.21(13)
C18 C17 C16 123.51(16)
C19 C18 C17 120.11(18)
C18 C19 C20 120.10(17)
C21 C20 C19 121.02(17)
C22 C21 C20 118.34(18)
C21 C22 C17 122.20(15)
C21 C22 O1 116.17(14)
C17 C22 O1 121.59(13)

loop_
_geom_bond_atom_site_label_1
_geom_bond_atom_site_label_2
_geom_bond_distance
F1 C1 1.3256(19)
F2 C1 1.3272(19)
F3 C1 1.331(2)
F4 C3 1.333(2)
F5 C3 1.311(2)
F6 C3 1.335(2)
O1 C22 1.3859(18)
O1 C2 1.4018(17)
O3 C4 1.4091(17)
O3 C2 1.4137(17)
O5 C6 1.3840(19)
O5 C4 1.4025(18)
O7 C14 1.2199(18)
C1 C2 1.527(2)
C2 C15 1.5041(19)
C3 C4 1.534(2)
C4 C13 1.5068(19)
C6 C7 1.371(2)
C6 C11 1.396(2)
C7 C8 1.383(3)
C8 C9 1.369(3)
C9 C10 1.373(3)
C10 C11 1.397(2)
C11 C12 1.438(2)
C12 C13 1.337(2)
C13 C14 1.473(2)
C14 C15 1.473(2)
C15 C16 1.332(2)
C16 C17 1.441(2)
C17 C22 1.383(2)
C17 C18 1.400(2)
C18 C19 1.375(3)
C19 C20 1.381(3)
C20 C21 1.378(3)
C21 C22 1.378(2)

loop_
_geom_torsion_atom_site_label_1
_geom_torsion_atom_site_label_2
_geom_torsion_atom_site_label_3
_geom_torsion_atom_site_label_4
_geom_torsion
C22 O1 C2 O3 -141.78(12)
C22 O1 C2 C15 -19.95(18)
C22 O1 C2 C1 104.32(14)
C4 O3 C2 O1 162.41(13)
C4 O3 C2 C15 38.47(19)
C4 O3 C2 C1 -86.84(16)
F1 C1 C2 O1 -178.37(12)
F2 C1 C2 O1 60.89(16)
F3 C1 C2 O1 -58.83(15)
F1 C1 C2 O3 73.22(16)
F2 C1 C2 O3 -47.52(16)
F3 C1 C2 O3 -167.24(12)
F1 C1 C2 C15 -52.13(18)
F2 C1 C2 C15 -172.87(13)
F3 C1 C2 C15 67.41(16)
C6 O5 C4 O3 -160.11(12)
C6 O5 C4 C13 -32.97(18)
C6 O5 C4 C3 90.17(16)
C2 O3 C4 O5 123.81(14)
C2 O3 C4 C13 -2.0(2)
C2 O3 C4 C3 -123.58(15)
F5 C3 C4 O5 58.80(17)
F4 C3 C4 O5 179.37(12)
F6 C3 C4 O5 -62.32(17)
F5 C3 C4 O3 -51.59(17)
F4 C3 C4 O3 68.97(16)
F6 C3 C4 O3 -172.71(13)
F5 C3 C4 C13 -176.39(13)
F4 C3 C4 C13 -55.82(17)
F6 C3 C4 C13 62.49(18)
C4 O5 C6 C7 -165.15(14)
C4 O5 C6 C11 17.8(2)
O5 C6 C7 C8 -179.63(14)
C11 C6 C7 C8 -2.7(2)
C6 C7 C8 C9 1.2(3)
C7 C8 C9 C10 0.5(3)
C8 C9 C10 C11 -0.9(3)
C7 C6 C11 C10 2.2(2)
O5 C6 C11 C10 179.13(14)
C7 C6 C11 C12 -172.63(14)
O5 C6 C11 C12 4.3(2)
C9 C10 C11 C6 -0.4(2)
C9 C10 C11 C12 174.05(15)
C6 C11 C12 C13 -8.8(2)
C10 C11 C12 C13 176.66(15)
C11 C12 C13 C14 169.90(14)
C11 C12 C13 C4 -7.6(2)
O5 C4 C13 C12 27.95(19)
O3 C4 C13 C12 149.01(14)
C3 C4 C13 C12 -93.39(17)
O5 C4 C13 C14 -149.69(13)
O3 C4 C13 C14 -28.6(2)
C3 C4 C13 C14 88.97(16)
C12 C13 C14 O7 21.0(3)
C4 C13 C14 O7 -161.47(16)
C12 C13 C14 C15 -158.22(14)
C4 C13 C14 C15 19.3(2)
O7 C14 C15 C16 21.0(3)
C13 C14 C15 C16 -159.76(14)
O7 C14 C15 C2 -161.23(16)
C13 C14 C15 C2 17.99(19)
O1 C2 C15 C16 15.25(19)
O3 C2 C15 C16 131.14(14)
C1 C2 C15 C16 -105.20(16)
O1 C2 C15 C14 -162.58(12)
O3 C2 C15 C14 -46.70(17)
C1 C2 C15 C14 76.97(16)
C14 C15 C16 C17 174.34(13)
C2 C15 C16 C17 -3.3(2)
C15 C16 C17 C22 -4.4(2)
C15 C16 C17 C18 178.36(14)
C22 C17 C18 C19 0.7(2)
C16 C17 C18 C19 177.89(14)
C17 C18 C19 C20 -0.1(3)
C18 C19 C20 C21 -0.4(3)
C19 C20 C21 C22 0.3(2)
C20 C21 C22 C17 0.3(2)
C20 C21 C22 O1 -177.73(13)
C18 C17 C22 C21 -0.7(2)
C16 C17 C22 C21 -178.12(13)
C18 C17 C22 O1 177.13(13)
C16 C17 C22 O1 -0.2(2)
C2 O1 C22 C21 -168.85(12)
C2 O1 C22 C17 13.15(19)
